data_4073424
loop_
_publ_author_name
'Wang, Yuzhong'
'Quillian, Brandon'
'Wannere, Chaitanya S.'
'Wei, Pingrong'
'Schleyer, Paul v. R.'
'Robinson, Gregory H.'

_publ_section_title
;
 A Trimetallic Compound Containing Zn&#x2212;Zr Bonds:&#x00A0;
 Cp2Zr(ZnR)2(Cp = C5H5; R = C6H3-2,6-(2,4,6-i-Pr3C6H2)2)
;
_journal_issue 12
_journal_name_full Organometallics
_journal_page_first 3054
_journal_paper_doi 10.1021/om700319k
_journal_volume 26
_journal_year 2007
_chemical_formula_sum 'C72 H98 I2 Zn2'
_chemical_formula_weight 1348.04
_chemical_name_systematic
; 
 ? 
;
_space_group_IT_number 2
_symmetry_cell_setting triclinic
_symmetry_space_group_name_Hall '-P 1'
_symmetry_space_group_name_H-M 'P -1'
_atom_sites_solution_hydrogens geom
_atom_sites_solution_primary direct
_atom_sites_solution_secondary difmap
_audit_creation_method SHELXL-97
_cell_angle_alpha 88.019(2)
_cell_angle_beta 86.503(2)
_cell_angle_gamma 79.634(2)
_cell_formula_units_Z 2
_cell_length_a 13.4042(17)
_cell_length_b 14.4142(18)
_cell_length_c 18.520(2)
_cell_measurement_temperature 273(2)
_cell_volume 3512.3(7)
_computing_structure_refinement 'SHELXL-97 (Sheldrick, 1997)'
_computing_structure_solution 'SHELXS-97 (Sheldrick, 1990)'
_diffrn_ambient_temperature 273(2)
_diffrn_measured_fraction_theta_full 0.993
_diffrn_measured_fraction_theta_max 0.993
_diffrn_radiation_monochromator graphite
_diffrn_radiation_source 'fine-focus sealed tube'
_diffrn_radiation_type MoK\a
_diffrn_radiation_wavelength 0.71073
_diffrn_reflns_av_R_equivalents 0.0392
_diffrn_reflns_av_sigmaI/netI 0.0546
_diffrn_reflns_limit_h_max 17
_diffrn_reflns_limit_h_min -17
_diffrn_reflns_limit_k_max 19
_diffrn_reflns_limit_k_min -19
_diffrn_reflns_limit_l_max 24
_diffrn_reflns_limit_l_min -24
_diffrn_reflns_number 47462
_diffrn_reflns_theta_full 28.39
_diffrn_reflns_theta_max 28.39
_diffrn_reflns_theta_min 2.15
_exptl_absorpt_coefficient_mu 1.598
_exptl_absorpt_correction_T_max 0.8565
_exptl_absorpt_correction_T_min 0.4735
_exptl_absorpt_correction_type multi-scan
_exptl_absorpt_process_details 'BRUKER SADABS'
_exptl_crystal_colour colorless
_exptl_crystal_density_diffrn 1.275
_exptl_crystal_density_method 'not measured'
_exptl_crystal_F_000 1392
_exptl_crystal_size_max 0.55
_exptl_crystal_size_mid 0.35
_exptl_crystal_size_min 0.10
_refine_diff_density_max 1.075
_refine_diff_density_min -0.934
_refine_diff_density_rms 0.073
_refine_ls_extinction_method none
_refine_ls_goodness_of_fit_ref 1.006
_refine_ls_hydrogen_treatment constr
_refine_ls_matrix_type full
_refine_ls_number_parameters 694
_refine_ls_number_reflns 17505
_refine_ls_number_restraints 0
_refine_ls_restrained_S_all 1.006
_refine_ls_R_factor_all 0.1152
_refine_ls_R_factor_gt 0.0463
_refine_ls_shift/su_max 0.001
_refine_ls_shift/su_mean 0.000
_refine_ls_structure_factor_coef Fsqd
_refine_ls_weighting_details 'calc w=1/[\s^2^(Fo^2^)+(0.0547P)^2^+3.1900P] where P=(Fo^2^+2Fc^2^)/3'
_refine_ls_weighting_scheme calc
_refine_ls_wR_factor_gt 0.1104
_refine_ls_wR_factor_ref 0.1433
_reflns_number_gt 8969
_reflns_number_total 17505
_reflns_threshold_expression >2sigma(I)
_cod_data_source_file om700319k-file004.cif
_cod_data_source_block compound_1
_cod_original_cell_volume 3512.3(8)
_cod_original_sg_symbol_H-M P-1
_cod_database_code 4073424

loop_
_symmetry_equiv_pos_as_xyz
'x, y, z'
'-x, -y, -z'

loop_
_atom_site_label
_atom_site_type_symbol
_atom_site_fract_x
_atom_site_fract_y
_atom_site_fract_z
_atom_site_U_iso_or_equiv
_atom_site_adp_type
_atom_site_occupancy
_atom_site_symmetry_multiplicity
_atom_site_calc_flag
_atom_site_refinement_flags
Zn1 Zn 0.28432(4) 0.85328(3) 0.25315(3) 0.04921(13) Uani 1 1 d .
Zn2 Zn 0.19037(4) 0.63850(3) 0.25375(3) 0.05056(14) Uani 1 1 d .
I1 I 0.15258(3) 0.79440(2) 0.175255(19) 0.06920(12) Uani 1 1 d .
I2 I 0.32316(5) 0.69731(6) 0.33228(5) 0.0827(3) Uani 0.80 1 d P
I2' I 0.2699(3) 0.7189(3) 0.35016(18) 0.0830(10) Uani 0.20 1 d P
C1 C 0.3459(3) 0.9668(3) 0.2519(2) 0.0385(8) Uani 1 1 d .
C2 C 0.3725(3) 1.0016(3) 0.3165(2) 0.0402(9) Uani 1 1 d .
C3 C 0.4193(3) 1.0805(3) 0.3146(2) 0.0512(10) Uani 1 1 d .
H3A H 0.4369 1.1034 0.3575 0.061 Uiso 1 1 calc R
C4 C 0.4398(3) 1.1251(3) 0.2494(2) 0.0568(11) Uani 1 1 d .
H4A H 0.4711 1.1777 0.2484 0.068 Uiso 1 1 calc R
C5 C 0.4136(3) 1.0911(3) 0.1859(2) 0.0523(10) Uani 1 1 d .
H5A H 0.4276 1.1211 0.1421 0.063 Uiso 1 1 calc R
C6 C 0.3664(3) 1.0125(3) 0.1863(2) 0.0397(8) Uani 1 1 d .
C7 C 0.3352(3) 0.9771(3) 0.1171(2) 0.0421(9) Uani 1 1 d .
C8 C 0.3962(3) 0.8997(3) 0.0831(2) 0.0472(10) Uani 1 1 d .
C9 C 0.3624(4) 0.8642(3) 0.0218(2) 0.0562(11) Uani 1 1 d .
H9A H 0.4023 0.8122 -0.0003 0.067 Uiso 1 1 calc R
C10 C 0.2713(4) 0.9037(3) -0.0073(2) 0.0566(11) Uani 1 1 d .
C11 C 0.2136(3) 0.9810(3) 0.0263(2) 0.0598(12) Uani 1 1 d .
H11A H 0.1525 1.0086 0.0070 0.072 Uiso 1 1 calc R
C12 C 0.2430(3) 1.0193(3) 0.0879(2) 0.0508(10) Uani 1 1 d .
C13 C 0.1750(3) 1.1038(3) 0.1221(3) 0.0626(12) Uani 1 1 d .
H13A H 0.2100 1.1221 0.1629 0.075 Uiso 1 1 calc R
C14 C 0.1554(5) 1.1883(4) 0.0708(4) 0.108(2) Uani 1 1 d .
H14A H 0.2191 1.2036 0.0522 0.162 Uiso 1 1 calc R
H14B H 0.1169 1.2411 0.0962 0.162 Uiso 1 1 calc R
H14C H 0.1180 1.1737 0.0314 0.162 Uiso 1 1 calc R
C15 C 0.0733(5) 1.0800(4) 0.1524(4) 0.112(2) Uani 1 1 d .
H15A H 0.0329 1.1349 0.1741 0.168 Uiso 1 1 calc R
H15B H 0.0855 1.0302 0.1883 0.168 Uiso 1 1 calc R
H15C H 0.0379 1.0601 0.1139 0.168 Uiso 1 1 calc R
C16 C 0.2335(4) 0.8630(4) -0.0729(3) 0.0773(15) Uani 1 1 d .
H16A H 0.1826 0.9125 -0.0937 0.093 Uiso 1 1 calc R
C17 C 0.1808(6) 0.7804(5) -0.0512(4) 0.122(3) Uani 1 1 d .
H17A H 0.1280 0.7998 -0.0145 0.183 Uiso 1 1 calc R
H17B H 0.2293 0.7293 -0.0326 0.183 Uiso 1 1 calc R
H17C H 0.1517 0.7601 -0.0927 0.183 Uiso 1 1 calc R
C18 C 0.3164(5) 0.8348(5) -0.1317(3) 0.106(2) Uani 1 1 d .
H18A H 0.3483 0.8879 -0.1451 0.159 Uiso 1 1 calc R
H18B H 0.2872 0.8146 -0.1732 0.159 Uiso 1 1 calc R
H18C H 0.3661 0.7841 -0.1139 0.159 Uiso 1 1 calc R
C19 C 0.5004(3) 0.8569(3) 0.1087(2) 0.0547(11) Uani 1 1 d .
H19A H 0.5110 0.8899 0.1523 0.066 Uiso 1 1 calc R
C20 C 0.5837(4) 0.8714(4) 0.0517(3) 0.0853(17) Uani 1 1 d .
H20A H 0.5785 0.9375 0.0402 0.128 Uiso 1 1 calc R
H20B H 0.5762 0.8382 0.0089 0.128 Uiso 1 1 calc R
H20C H 0.6490 0.8475 0.0703 0.128 Uiso 1 1 calc R
C21 C 0.5093(4) 0.7526(4) 0.1286(3) 0.0907(18) Uani 1 1 d .
H21A H 0.4580 0.7442 0.1656 0.136 Uiso 1 1 calc R
H21B H 0.5752 0.7292 0.1462 0.136 Uiso 1 1 calc R
H21C H 0.5003 0.7184 0.0866 0.136 Uiso 1 1 calc R
C22 C 0.3493(3) 0.9536(3) 0.3874(2) 0.0448(9) Uani 1 1 d .
C23 C 0.2503(3) 0.9700(3) 0.4184(2) 0.0567(11) Uani 1 1 d .
C24 C 0.2291(4) 0.9206(4) 0.4826(3) 0.0739(15) Uani 1 1 d .
H24A H 0.1633 0.9315 0.5035 0.089 Uiso 1 1 calc R
C25 C 0.3017(5) 0.8569(4) 0.5154(2) 0.0712(14) Uani 1 1 d .
C26 C 0.3986(4) 0.8434(3) 0.4848(2) 0.0639(13) Uani 1 1 d .
H26A H 0.4487 0.8007 0.5070 0.077 Uiso 1 1 calc R
C27 C 0.4251(3) 0.8909(3) 0.4220(2) 0.0508(10) Uani 1 1 d .
C28 C 0.5358(3) 0.8728(3) 0.3924(2) 0.0570(11) Uani 1 1 d .
H28A H 0.5396 0.9084 0.3466 0.068 Uiso 1 1 calc R
C29 C 0.5754(5) 0.7694(4) 0.3774(4) 0.101(2) Uani 1 1 d .
H29A H 0.6446 0.7617 0.3586 0.151 Uiso 1 1 calc R
H29B H 0.5347 0.7482 0.3426 0.151 Uiso 1 1 calc R
H29C H 0.5718 0.7328 0.4215 0.151 Uiso 1 1 calc R
C30 C 0.6043(4) 0.9076(4) 0.4439(3) 0.0882(17) Uani 1 1 d .
H30A H 0.6731 0.8961 0.4239 0.132 Uiso 1 1 calc R
H30B H 0.6007 0.8747 0.4897 0.132 Uiso 1 1 calc R
H30C H 0.5824 0.9741 0.4506 0.132 Uiso 1 1 calc R
C31 C 0.2730(6) 0.8049(6) 0.5845(3) 0.118(3) Uani 1 1 d .
H31A H 0.3365 0.7589 0.5828 0.141 Uiso 1 1 calc R
C32 C 0.2915(11) 0.8407(7) 0.6468(4) 0.249(8) Uani 1 1 d .
H32A H 0.2716 0.8021 0.6864 0.374 Uiso 1 1 calc R
H32B H 0.2535 0.9036 0.6509 0.374 Uiso 1 1 calc R
H32C H 0.3627 0.8422 0.6478 0.374 Uiso 1 1 calc R
C33 C 0.2130(10) 0.7373(8) 0.5749(5) 0.232(7) Uani 1 1 d .
H33A H 0.1997 0.7071 0.6205 0.348 Uiso 1 1 calc R
H33B H 0.2479 0.6911 0.5417 0.348 Uiso 1 1 calc R
H33C H 0.1499 0.7673 0.5557 0.348 Uiso 1 1 calc R
C34 C 0.1658(4) 1.0417(4) 0.3861(3) 0.0736(14) Uani 1 1 d .
H34A H 0.1926 1.0639 0.3395 0.088 Uiso 1 1 calc R
C35 C 0.0733(4) 1.0001(5) 0.3719(4) 0.112(2) Uani 1 1 d .
H35A H 0.0928 0.9472 0.3409 0.168 Uiso 1 1 calc R
H35B H 0.0245 1.0471 0.3489 0.168 Uiso 1 1 calc R
H35C H 0.0438 0.9798 0.4169 0.168 Uiso 1 1 calc R
C36 C 0.1349(6) 1.1272(5) 0.4340(4) 0.118(2) Uani 1 1 d .
H36A H 0.0818 1.1710 0.4125 0.177 Uiso 1 1 calc R
H36B H 0.1925 1.1571 0.4389 0.177 Uiso 1 1 calc R
H36C H 0.1110 1.1072 0.4809 0.177 Uiso 1 1 calc R
C37 C 0.1478(3) 0.5159(3) 0.2535(2) 0.0415(9) Uani 1 1 d .
C38 C 0.2199(3) 0.4324(3) 0.2531(2) 0.0479(10) Uani 1 1 d .
C39 C 0.1873(4) 0.3450(3) 0.2537(3) 0.0666(13) Uani 1 1 d .
H39A H 0.2348 0.2893 0.2519 0.080 Uiso 1 1 calc R
C40 C 0.0852(4) 0.3419(4) 0.2567(3) 0.0808(16) Uani 1 1 d .
H40A H 0.0641 0.2838 0.2580 0.097 Uiso 1 1 calc R
C41 C 0.0139(4) 0.4234(4) 0.2578(3) 0.0716(14) Uani 1 1 d .
H41A H -0.0548 0.4201 0.2600 0.086 Uiso 1 1 calc R
C42 C 0.0443(3) 0.5110(3) 0.2556(2) 0.0491(10) Uani 1 1 d .
C43 C -0.0300(3) 0.6024(3) 0.2551(3) 0.0534(11) Uani 1 1 d .
C44 C -0.0519(3) 0.6535(4) 0.3189(3) 0.0633(12) Uani 1 1 d .
C45 C -0.1082(4) 0.7440(4) 0.3158(3) 0.0784(15) Uani 1 1 d .
H45A H -0.1221 0.7774 0.3584 0.094 Uiso 1 1 calc R
C46 C -0.1437(4) 0.7862(4) 0.2540(4) 0.0778(16) Uani 1 1 d .
C47 C -0.1260(4) 0.7339(4) 0.1916(3) 0.0803(16) Uani 1 1 d .
H47A H -0.1523 0.7610 0.1489 0.096 Uiso 1 1 calc R
C48 C -0.0697(3) 0.6415(4) 0.1901(3) 0.0638(13) Uani 1 1 d .
C49 C -0.0529(4) 0.5867(4) 0.1208(3) 0.0805(16) Uani 1 1 d .
H49A H -0.0267 0.5204 0.1327 0.097 Uiso 1 1 calc R
C50 C 0.0232(5) 0.6231(6) 0.0677(4) 0.130(3) Uani 1 1 d .
H50A H 0.0869 0.6186 0.0898 0.195 Uiso 1 1 calc R
H50B H -0.0021 0.6878 0.0548 0.195 Uiso 1 1 calc R
H50C H 0.0328 0.5859 0.0250 0.195 Uiso 1 1 calc R
C51 C -0.1514(5) 0.5923(6) 0.0804(4) 0.132(3) Uani 1 1 d .
H51A H -0.2014 0.5682 0.1113 0.199 Uiso 1 1 calc R
H51B H -0.1372 0.5554 0.0375 0.199 Uiso 1 1 calc R
H51C H -0.1769 0.6568 0.0671 0.199 Uiso 1 1 calc R
C52 C -0.1986(4) 0.8882(4) 0.2505(5) 0.118(3) Uani 1 1 d .
H52A H -0.2149 0.8996 0.3021 0.142 Uiso 1 1 calc R
C53 C -0.1289(5) 0.9551(4) 0.2340(4) 0.110(2) Uani 1 1 d .
H53A H -0.1668 1.0183 0.2335 0.165 Uiso 1 1 calc R
H53B H -0.0945 0.9418 0.1875 0.165 Uiso 1 1 calc R
H53C H -0.0798 0.9488 0.2704 0.165 Uiso 1 1 calc R
C54 C -0.2961(4) 0.9053(5) 0.2247(5) 0.121(3) Uani 1 1 d .
H54A H -0.3231 0.9716 0.2262 0.182 Uiso 1 1 calc R
H54B H -0.3393 0.8713 0.2544 0.182 Uiso 1 1 calc R
H54C H -0.2930 0.8848 0.1757 0.182 Uiso 1 1 calc R
C55 C -0.0215(4) 0.6109(4) 0.3923(3) 0.0815(16) Uani 1 1 d .
H55A H 0.0322 0.5560 0.3836 0.098 Uiso 1 1 calc R
C56 C 0.0201(7) 0.6761(6) 0.4401(4) 0.143(3) Uani 1 1 d .
H56A H 0.0765 0.6979 0.4149 0.214 Uiso 1 1 calc R
H56B H 0.0421 0.6428 0.4837 0.214 Uiso 1 1 calc R
H56C H -0.0321 0.7292 0.4520 0.214 Uiso 1 1 calc R
C57 C -0.1102(6) 0.5756(8) 0.4308(5) 0.183(5) Uani 1 1 d .
H57A H -0.0905 0.5480 0.4769 0.275 Uiso 1 1 calc R
H57B H -0.1309 0.5290 0.4021 0.275 Uiso 1 1 calc R
H57C H -0.1657 0.6273 0.4380 0.275 Uiso 1 1 calc R
C58 C 0.3305(3) 0.4380(3) 0.2510(2) 0.0502(10) Uani 1 1 d .
C59 C 0.3816(3) 0.4337(3) 0.3157(3) 0.0596(12) Uani 1 1 d .
C60 C 0.4833(4) 0.4438(4) 0.3110(3) 0.0771(16) Uani 1 1 d .
H60A H 0.5179 0.4399 0.3534 0.093 Uiso 1 1 calc R
C61 C 0.5341(4) 0.4592(4) 0.2468(4) 0.0855(18) Uani 1 1 d .
C62 C 0.4827(4) 0.4633(4) 0.1843(3) 0.0800(16) Uani 1 1 d .
H62A H 0.5166 0.4740 0.1403 0.096 Uiso 1 1 calc R
C63 C 0.3819(3) 0.4521(3) 0.1848(3) 0.0607(12) Uani 1 1 d .
C64 C 0.3324(4) 0.4533(4) 0.1132(3) 0.0689(13) Uani 1 1 d .
H64A H 0.2597 0.4544 0.1239 0.083 Uiso 1 1 calc R
C65 C 0.3746(6) 0.3628(5) 0.0723(4) 0.117(2) Uani 1 1 d .
H65A H 0.3428 0.3646 0.0271 0.176 Uiso 1 1 calc R
H65B H 0.3609 0.3092 0.1009 0.176 Uiso 1 1 calc R
H65C H 0.4466 0.3579 0.0633 0.176 Uiso 1 1 calc R
C66 C 0.3428(5) 0.5387(5) 0.0654(4) 0.106(2) Uani 1 1 d .
H66A H 0.3145 0.5950 0.0910 0.160 Uiso 1 1 calc R
H66B H 0.3072 0.5367 0.0222 0.160 Uiso 1 1 calc R
H66C H 0.4133 0.5385 0.0527 0.160 Uiso 1 1 calc R
C67 C 0.6464(4) 0.4722(6) 0.2456(5) 0.138(3) Uani 1 1 d .
H67A H 0.6382 0.5103 0.2009 0.165 Uiso 1 1 calc R
C68 C 0.6663(6) 0.5463(7) 0.2809(6) 0.188(5) Uani 1 1 d .
H68A H 0.7373 0.5490 0.2743 0.282 Uiso 1 1 calc R
H68B H 0.6485 0.5394 0.3316 0.282 Uiso 1 1 calc R
H68C H 0.6271 0.6035 0.2621 0.282 Uiso 1 1 calc R
C69 C 0.7143(5) 0.4058(6) 0.2111(7) 0.212(6) Uani 1 1 d .
H69A H 0.7808 0.4217 0.2115 0.318 Uiso 1 1 calc R
H69B H 0.6962 0.4025 0.1620 0.318 Uiso 1 1 calc R
H69C H 0.7143 0.3457 0.2352 0.318 Uiso 1 1 calc R
C70 C 0.3281(4) 0.4174(4) 0.3890(3) 0.0710(14) Uani 1 1 d .
H70A H 0.2555 0.4420 0.3853 0.085 Uiso 1 1 calc R
C71 C 0.3649(6) 0.4666(4) 0.4516(3) 0.106(2) Uani 1 1 d .
H71A H 0.3274 0.4540 0.4956 0.159 Uiso 1 1 calc R
H71B H 0.3544 0.5334 0.4419 0.159 Uiso 1 1 calc R
H71C H 0.4359 0.4432 0.4567 0.159 Uiso 1 1 calc R
C72 C 0.3402(6) 0.3121(4) 0.4069(4) 0.113(2) Uani 1 1 d .
H72A H 0.3153 0.2810 0.3685 0.170 Uiso 1 1 calc R
H72B H 0.3022 0.3026 0.4513 0.170 Uiso 1 1 calc R
H72C H 0.4107 0.2865 0.4121 0.170 Uiso 1 1 calc R

loop_
_atom_site_aniso_label
_atom_site_aniso_U_11
_atom_site_aniso_U_22
_atom_site_aniso_U_33
_atom_site_aniso_U_23
_atom_site_aniso_U_13
_atom_site_aniso_U_12
Zn1 0.0579(3) 0.0404(3) 0.0540(3) 0.0003(2) -0.0037(2) -0.0213(2)
Zn2 0.0489(3) 0.0392(3) 0.0676(3) -0.0019(2) -0.0034(2) -0.0184(2)
I1 0.0733(2) 0.0574(2) 0.0862(2) 0.01823(16) -0.03427(18) -0.03013(16)
I2 0.1061(6) 0.0537(4) 0.1031(6) 0.0256(4) -0.0595(5) -0.0409(4)
I2' 0.139(3) 0.0644(19) 0.0632(15) 0.0222(12) -0.0516(19) -0.055(2)
C1 0.0363(19) 0.034(2) 0.045(2) -0.0006(16) 0.0022(16) -0.0081(16)
C2 0.036(2) 0.039(2) 0.046(2) -0.0029(17) -0.0026(16) -0.0065(17)
C3 0.054(3) 0.042(2) 0.059(3) -0.010(2) -0.006(2) -0.012(2)
C4 0.060(3) 0.044(3) 0.072(3) 0.000(2) -0.002(2) -0.025(2)
C5 0.049(2) 0.045(2) 0.064(3) 0.014(2) -0.005(2) -0.015(2)
C6 0.0349(19) 0.037(2) 0.047(2) 0.0013(17) -0.0011(16) -0.0060(16)
C7 0.045(2) 0.041(2) 0.042(2) 0.0096(17) -0.0019(17) -0.0125(18)
C8 0.052(2) 0.050(2) 0.041(2) 0.0046(19) -0.0043(18) -0.012(2)
C9 0.066(3) 0.056(3) 0.046(2) -0.004(2) 0.000(2) -0.011(2)
C10 0.065(3) 0.064(3) 0.045(2) 0.003(2) -0.009(2) -0.021(2)
C11 0.053(3) 0.073(3) 0.055(3) 0.015(2) -0.013(2) -0.016(2)
C12 0.048(2) 0.054(3) 0.051(2) 0.009(2) -0.0030(19) -0.011(2)
C13 0.054(3) 0.057(3) 0.072(3) 0.009(2) -0.007(2) 0.003(2)
C14 0.117(5) 0.067(4) 0.130(6) 0.017(4) 0.014(4) 0.001(4)
C15 0.085(4) 0.075(4) 0.166(7) -0.001(4) 0.051(4) -0.005(3)
C16 0.092(4) 0.085(4) 0.059(3) 0.003(3) -0.023(3) -0.022(3)
C17 0.145(6) 0.154(7) 0.092(5) -0.012(4) -0.027(4) -0.086(6)
C18 0.137(6) 0.129(6) 0.060(4) -0.014(4) -0.010(4) -0.039(5)
C19 0.052(3) 0.057(3) 0.052(3) -0.004(2) -0.006(2) -0.002(2)
C20 0.054(3) 0.111(5) 0.088(4) 0.004(3) 0.005(3) -0.012(3)
C21 0.084(4) 0.077(4) 0.104(4) 0.020(3) -0.015(3) 0.004(3)
C22 0.052(2) 0.047(2) 0.040(2) -0.0082(18) -0.0025(18) -0.0162(19)
C23 0.053(3) 0.074(3) 0.046(2) -0.005(2) -0.002(2) -0.020(2)
C24 0.068(3) 0.108(4) 0.052(3) -0.004(3) 0.010(3) -0.037(3)
C25 0.093(4) 0.087(4) 0.046(3) 0.011(2) -0.016(3) -0.047(3)
C26 0.081(4) 0.066(3) 0.050(3) 0.005(2) -0.016(2) -0.024(3)
C27 0.067(3) 0.048(2) 0.042(2) -0.0058(19) -0.007(2) -0.019(2)
C28 0.063(3) 0.054(3) 0.051(3) -0.004(2) -0.010(2) -0.002(2)
C29 0.085(4) 0.076(4) 0.138(6) -0.031(4) -0.014(4) 0.002(3)
C30 0.074(4) 0.104(5) 0.095(4) -0.022(3) -0.002(3) -0.033(3)
C31 0.150(6) 0.161(7) 0.066(4) 0.034(4) -0.020(4) -0.096(6)
C32 0.54(2) 0.209(11) 0.045(4) -0.011(5) 0.020(8) -0.213(13)
C33 0.345(16) 0.294(14) 0.129(7) 0.106(8) -0.086(9) -0.249(13)
C34 0.054(3) 0.098(4) 0.064(3) -0.004(3) 0.008(2) -0.006(3)
C35 0.063(4) 0.151(7) 0.122(5) -0.020(5) -0.021(4) -0.014(4)
C36 0.115(6) 0.098(5) 0.136(6) -0.019(5) -0.017(5) 0.002(4)
C37 0.035(2) 0.040(2) 0.051(2) 0.0002(17) -0.0034(17) -0.0118(17)
C38 0.042(2) 0.041(2) 0.062(3) -0.0002(19) -0.0057(19) -0.0091(18)
C39 0.059(3) 0.039(2) 0.102(4) -0.004(2) -0.013(3) -0.008(2)
C40 0.072(3) 0.046(3) 0.133(5) 0.000(3) -0.016(3) -0.029(3)
C41 0.049(3) 0.062(3) 0.111(4) 0.004(3) -0.013(3) -0.029(2)
C42 0.038(2) 0.046(2) 0.065(3) 0.001(2) -0.0037(19) -0.0129(18)
C43 0.027(2) 0.050(3) 0.086(3) 0.001(2) -0.004(2) -0.0134(18)
C44 0.037(2) 0.064(3) 0.088(4) -0.006(3) 0.002(2) -0.006(2)
C45 0.048(3) 0.078(4) 0.106(4) -0.013(3) 0.001(3) -0.001(3)
C46 0.042(3) 0.060(3) 0.131(5) -0.011(3) -0.006(3) -0.004(2)
C47 0.049(3) 0.083(4) 0.111(5) 0.027(4) -0.028(3) -0.015(3)
C48 0.043(2) 0.065(3) 0.087(4) 0.003(3) -0.013(2) -0.016(2)
C49 0.070(3) 0.086(4) 0.090(4) 0.005(3) -0.027(3) -0.020(3)
C50 0.102(5) 0.182(8) 0.117(6) -0.048(5) 0.011(4) -0.055(5)
C51 0.105(5) 0.185(8) 0.125(6) -0.002(5) -0.042(4) -0.063(5)
C52 0.059(4) 0.071(4) 0.220(8) -0.005(5) -0.029(4) 0.007(3)
C53 0.078(4) 0.073(4) 0.177(7) 0.005(4) -0.026(4) -0.006(3)
C54 0.056(3) 0.090(5) 0.213(8) 0.004(5) -0.027(4) 0.009(3)
C55 0.063(3) 0.099(4) 0.078(4) -0.007(3) 0.006(3) -0.005(3)
C56 0.172(8) 0.149(7) 0.111(6) -0.030(5) -0.041(6) -0.023(6)
C57 0.118(6) 0.280(13) 0.157(8) 0.104(8) -0.001(6) -0.072(8)
C58 0.037(2) 0.038(2) 0.074(3) -0.010(2) -0.003(2) -0.0014(18)
C59 0.048(3) 0.048(3) 0.080(3) -0.007(2) -0.008(2) 0.003(2)
C60 0.046(3) 0.086(4) 0.097(4) -0.023(3) -0.021(3) 0.003(3)
C61 0.035(3) 0.102(5) 0.121(5) -0.039(4) -0.001(3) -0.012(3)
C62 0.049(3) 0.097(4) 0.095(4) -0.024(3) 0.015(3) -0.019(3)
C63 0.042(2) 0.059(3) 0.081(3) -0.014(2) -0.001(2) -0.007(2)
C64 0.054(3) 0.084(4) 0.069(3) -0.010(3) 0.002(2) -0.014(3)
C65 0.142(6) 0.107(5) 0.104(5) -0.041(4) -0.031(5) -0.008(5)
C66 0.113(5) 0.107(5) 0.100(5) 0.009(4) -0.014(4) -0.021(4)
C67 0.042(3) 0.182(8) 0.197(8) -0.089(7) 0.003(4) -0.030(4)
C68 0.085(5) 0.186(9) 0.311(13) -0.144(9) 0.027(7) -0.061(6)
C69 0.042(4) 0.159(8) 0.441(18) -0.144(10) 0.028(6) -0.019(4)
C70 0.069(3) 0.065(3) 0.077(3) 0.007(3) -0.020(3) -0.003(3)
C71 0.153(6) 0.090(5) 0.078(4) 0.000(3) -0.019(4) -0.027(4)
C72 0.150(6) 0.066(4) 0.123(6) 0.008(4) -0.011(5) -0.021(4)

loop_
_atom_type_symbol
_atom_type_description
_atom_type_scat_dispersion_real
_atom_type_scat_dispersion_imag
_atom_type_scat_source
C C 0.0033 0.0016 'International Tables Vol C Tables 4.2.6.8 and 6.1.1.4'
H H 0.0000 0.0000 'International Tables Vol C Tables 4.2.6.8 and 6.1.1.4'
Zn Zn 0.2839 1.4301 'International Tables Vol C Tables 4.2.6.8 and 6.1.1.4'
I I -0.4742 1.8119 'International Tables Vol C Tables 4.2.6.8 and 6.1.1.4'

loop_
_geom_angle_atom_site_label_1
_geom_angle_atom_site_label_2
_geom_angle_atom_site_label_3
_geom_angle
C1 Zn1 I1 134.69(11)
C1 Zn1 I2 129.92(11)
I1 Zn1 I2 95.21(3)
C1 Zn1 I2' 133.31(13)
I1 Zn1 I2' 90.78(7)
I2 Zn1 I2' 17.17(7)
C37 Zn2 I1 134.79(11)
C37 Zn2 I2' 131.46(14)
I1 Zn2 I2' 92.38(8)
C37 Zn2 I2 130.08(11)
I1 Zn2 I2 94.99(3)
I2' Zn2 I2 17.29(8)
Zn1 I1 Zn2 85.157(18)
I2' I2 Zn1 80.8(3)
I2' I2 Zn2 74.9(3)
Zn1 I2 Zn2 84.65(3)
I2 I2' Zn2 87.8(3)
I2 I2' Zn1 82.0(3)
Zn2 I2' Zn1 86.62(10)
C6 C1 C2 119.3(3)
C6 C1 Zn1 120.3(3)
C2 C1 Zn1 120.4(3)
C3 C2 C1 119.9(4)
C3 C2 C22 120.6(3)
C1 C2 C22 119.5(3)
C2 C3 C4 120.5(4)
C5 C4 C3 119.7(4)
C4 C5 C6 120.9(4)
C1 C6 C5 119.7(4)
C1 C6 C7 119.4(3)
C5 C6 C7 120.9(3)
C8 C7 C12 119.9(4)
C8 C7 C6 120.0(3)
C12 C7 C6 120.0(4)
C9 C8 C7 118.9(4)
C9 C8 C19 119.1(4)
C7 C8 C19 121.9(4)
C10 C9 C8 122.1(4)
C9 C10 C11 117.8(4)
C9 C10 C16 121.9(5)
C11 C10 C16 120.3(4)
C10 C11 C12 122.7(4)
C11 C12 C7 118.5(4)
C11 C12 C13 119.6(4)
C7 C12 C13 121.9(4)
C14 C13 C12 112.9(4)
C14 C13 C15 109.4(5)
C12 C13 C15 112.0(4)
C18 C16 C17 110.6(5)
C18 C16 C10 113.1(5)
C17 C16 C10 111.1(4)
C21 C19 C20 109.9(4)
C21 C19 C8 112.4(4)
C20 C19 C8 110.9(4)
C23 C22 C27 119.4(4)
C23 C22 C2 119.5(4)
C27 C22 C2 121.1(4)
C22 C23 C24 118.6(4)
C22 C23 C34 122.1(4)
C24 C23 C34 119.2(4)
C25 C24 C23 122.4(5)
C26 C25 C24 118.0(4)
C26 C25 C31 122.4(6)
C24 C25 C31 119.6(6)
C25 C26 C27 122.6(5)
C26 C27 C22 119.0(4)
C26 C27 C28 119.0(4)
C22 C27 C28 122.0(4)
C29 C28 C30 109.4(4)
C29 C28 C27 112.6(4)
C30 C28 C27 111.1(4)
C32 C31 C33 127.4(7)
C32 C31 C25 116.5(6)
C33 C31 C25 114.8(6)
C35 C34 C23 113.1(5)
C35 C34 C36 109.7(5)
C23 C34 C36 111.2(5)
C38 C37 C42 119.5(3)
C38 C37 Zn2 120.6(3)
C42 C37 Zn2 119.9(3)
C37 C38 C39 119.5(4)
C37 C38 C58 119.4(3)
C39 C38 C58 121.1(4)
C40 C39 C38 119.9(4)
C41 C40 C39 120.9(4)
C40 C41 C42 120.3(4)
C41 C42 C37 119.9(4)
C41 C42 C43 122.6(4)
C37 C42 C43 117.5(3)
C48 C43 C44 119.7(4)
C48 C43 C42 120.7(4)
C44 C43 C42 119.3(4)
C45 C44 C43 119.0(5)
C45 C44 C55 118.6(5)
C43 C44 C55 122.3(5)
C46 C45 C44 123.2(6)
C45 C46 C47 117.6(5)
C45 C46 C52 122.5(6)
C47 C46 C52 119.9(6)
C46 C47 C48 122.7(5)
C43 C48 C47 117.6(5)
C43 C48 C49 121.5(5)
C47 C48 C49 120.9(5)
C48 C49 C50 112.1(5)
C48 C49 C51 112.6(5)
C50 C49 C51 106.4(5)
C54 C52 C53 120.5(6)
C54 C52 C46 117.4(6)
C53 C52 C46 112.6(5)
C56 C55 C57 110.4(6)
C56 C55 C44 114.6(6)
C57 C55 C44 109.7(5)
C59 C58 C63 119.8(4)
C59 C58 C38 120.4(4)
C63 C58 C38 119.7(4)
C58 C59 C60 118.2(5)
C58 C59 C70 121.3(4)
C60 C59 C70 120.5(5)
C61 C60 C59 122.6(5)
C62 C61 C60 118.3(5)
C62 C61 C67 121.7(6)
C60 C61 C67 120.0(6)
C61 C62 C63 122.1(5)
C62 C63 C58 118.9(5)
C62 C63 C64 118.7(5)
C58 C63 C64 122.3(4)
C66 C64 C63 113.7(5)
C66 C64 C65 110.0(5)
C63 C64 C65 110.3(5)
C68 C67 C69 127.0(6)
C68 C67 C61 117.0(6)
C69 C67 C61 115.9(6)
C71 C70 C72 109.0(5)
C71 C70 C59 114.1(5)
C72 C70 C59 110.2(5)

loop_
_geom_bond_atom_site_label_1
_geom_bond_atom_site_label_2
_geom_bond_distance
Zn1 C1 1.960(4)
Zn1 I1 2.6180(6)
Zn1 I2 2.6300(11)
Zn1 I2' 2.621(3)
Zn2 C37 1.952(4)
Zn2 I1 2.6218(6)
Zn2 I2' 2.547(3)
Zn2 I2 2.6355(10)
I2 I2' 0.784(3)
C1 C6 1.398(5)
C1 C2 1.404(5)
C2 C3 1.393(5)
C2 C22 1.504(5)
C3 C4 1.385(6)
C4 C5 1.378(6)
C5 C6 1.393(5)
C6 C7 1.504(5)
C7 C8 1.403(6)
C7 C12 1.407(5)
C8 C9 1.395(6)
C8 C19 1.518(6)
C9 C10 1.383(6)
C10 C11 1.381(6)
C10 C16 1.521(6)
C11 C12 1.391(6)
C12 C13 1.517(6)
C13 C14 1.514(7)
C13 C15 1.533(7)
C16 C18 1.518(8)
C16 C17 1.520(8)
C19 C21 1.521(7)
C19 C20 1.527(6)
C22 C23 1.396(6)
C22 C27 1.404(6)
C23 C24 1.405(6)
C23 C34 1.525(7)
C24 C25 1.368(7)
C25 C26 1.368(7)
C25 C31 1.525(7)
C26 C27 1.389(6)
C27 C28 1.531(6)
C28 C29 1.519(7)
C28 C30 1.520(7)
C31 C32 1.334(9)
C31 C33 1.393(10)
C34 C35 1.511(8)
C34 C36 1.525(8)
C37 C38 1.401(5)
C37 C42 1.400(5)
C38 C39 1.406(6)
C38 C58 1.497(5)
C39 C40 1.376(7)
C40 C41 1.375(7)
C41 C42 1.392(6)
C42 C43 1.503(6)
C43 C48 1.404(6)
C43 C44 1.402(6)
C44 C45 1.387(7)
C44 C55 1.520(7)
C45 C46 1.349(8)
C46 C47 1.387(8)
C46 C52 1.522(8)
C47 C48 1.409(7)
C48 C49 1.515(7)
C49 C50 1.522(9)
C49 C51 1.545(8)
C52 C54 1.396(8)
C52 C53 1.472(8)
C55 C56 1.511(9)
C55 C57 1.507(9)
C58 C59 1.411(6)
C58 C63 1.396(6)
C59 C60 1.393(7)
C59 C70 1.528(7)
C60 C61 1.367(8)
C61 C62 1.377(8)
C61 C67 1.549(7)
C62 C63 1.389(6)
C63 C64 1.518(7)
C64 C66 1.513(8)
C64 C65 1.531(8)
C67 C68 1.346(9)
C67 C69 1.345(9)
C70 C71 1.531(7)
C70 C72 1.523(7)
